data_4300306
loop_
_publ_author_name
'Aucott, Stephen M.'
'Kilian, Petr'
'Milton, Heather L.'
'Robertson, Stuart D.'
'Slawin, Alexandra M. Z.'
'Woollins, J. Derek'

_publ_section_title
;
 Bis(Cyclopentadienyl)Titanium Complexes of Naphthalene--1,8-Dithiolates,
 Biphenyl 2,2'-Dithiolates, and Related Ligands
;
_journal_coden_ASTM INOCAJ
_journal_issue 8
_journal_name_full 'Inorganic Chemistry'
_journal_page_first 2710
_journal_page_last 2718
_journal_paper_doi 10.1021/ic048483l
_journal_volume 44
_journal_year 2005
_chemical_formula_sum 'C22.5 H19 Cl0.5 O2 S2 Ti'
_chemical_formula_weight 451.12
_space_group_IT_number 14
_symmetry_cell_setting monoclinic
_symmetry_space_group_name_Hall '-P 2ybc'
_symmetry_space_group_name_H-M 'P 1 21/c 1'
_cell_angle_alpha 90.00
_cell_angle_beta 98.693(3)
_cell_angle_gamma 90.00
_cell_formula_units_Z 4
_cell_length_a 7.7413(11)
_cell_length_b 11.5820(17)
_cell_length_c 23.933(4)
_cell_measurement_temperature 125(2)
_cell_volume 2121.1(5)
_diffrn_ambient_temperature 125(2)
_exptl_crystal_density_diffrn 1.413
_cod_duplicate_entry 4300851
_cod_depositor_comments
;
The following automatic conversions were performed:
'_symmetry_cell_setting' value 'Monoclinic' changed to 'monoclinic'
according to '/home/saulius/struct/CIF-dictionaries/cif_core.dic'
dictionary named 'cif_core.dic' version 2.4.1 from 2010-06-29.

Automatic conversion script
Id: cif_fix_enum 1527 2010-12-29 10:47:43Z saulius 
;
_cod_original_sg_symbol_H-M 'P 21/c'
_cod_original_formula_sum 'C22.50 H19 Cl0.50 O2 S2 Ti'
_cod_database_code 4300306

loop_
_symmetry_equiv_pos_as_xyz
'x, y, z'
'-x, y+1/2, -z+1/2'
'-x, -y, -z'
'x, -y-1/2, z-1/2'

loop_
_atom_site_label
_atom_site_type_symbol
_atom_site_fract_x
_atom_site_fract_y
_atom_site_fract_z
_atom_site_U_iso_or_equiv
_atom_site_adp_type
_atom_site_occupancy
_atom_site_symmetry_multiplicity
_atom_site_calc_flag
_atom_site_refinement_flags
_atom_site_disorder_assembly
_atom_site_disorder_group
Ti1 Ti 0.09524(11) 0.03956(8) 0.37760(4) 0.0293(3) Uani 1 1 d . . .
O1 O -0.0053(5) 0.1469(3) 0.42822(16) 0.0375(9) Uani 1 1 d . . .
O2 O -0.2411(5) 0.2255(3) 0.47506(17) 0.0470(11) Uani 1 1 d . . .
S1 S -0.19616(18) 0.19773(12) 0.41885(6) 0.0366(4) Uani 1 1 d . . .
C1 C -0.1445(8) 0.3368(5) 0.3906(3) 0.0400(14) Uani 1 1 d . . .
C2 C -0.1940(7) 0.3604(4) 0.3339(2) 0.0336(13) Uani 1 1 d . . .
C3 C -0.1606(7) 0.4737(5) 0.3163(3) 0.0429(15) Uani 1 1 d . . .
H3A H -0.1949 0.4944 0.2779 0.051 Uiso 1 1 calc R . .
C4 C -0.0807(8) 0.5541(5) 0.3530(3) 0.0486(16) Uani 1 1 d . . .
H4A H -0.0626 0.6300 0.3400 0.058 Uiso 1 1 calc R . .
C5 C -0.0266(11) 0.5265(6) 0.4081(3) 0.067(2) Uani 1 1 d . . .
H5A H 0.0357 0.5811 0.4331 0.081 Uiso 1 1 calc R . .
C6 C -0.0635(10) 0.4174(6) 0.4274(3) 0.0605(19) Uani 1 1 d . . .
H6A H -0.0324 0.3988 0.4663 0.073 Uiso 1 1 calc R . .
C7 C -0.2776(7) 0.2775(4) 0.2910(2) 0.0318(12) Uani 1 1 d . . .
C8 C -0.1834(6) 0.1863(4) 0.2713(2) 0.0301(12) Uani 1 1 d . . .
S8 S 0.04335(16) 0.16963(11) 0.29747(6) 0.0314(4) Uani 1 1 d . . .
C9 C -0.2652(7) 0.1153(5) 0.2277(2) 0.0391(14) Uani 1 1 d . . .
H9A H -0.2023 0.0531 0.2144 0.047 Uiso 1 1 calc R . .
C10 C -0.4382(7) 0.1351(5) 0.2036(3) 0.0412(14) Uani 1 1 d . . .
H10A H -0.4929 0.0869 0.1739 0.049 Uiso 1 1 calc R . .
C11 C -0.5290(8) 0.2246(5) 0.2230(3) 0.0429(15) Uani 1 1 d . . .
H11A H -0.6474 0.2377 0.2071 0.052 Uiso 1 1 calc R . .
C12 C -0.4503(7) 0.2948(5) 0.2649(3) 0.0432(15) Uani 1 1 d . . .
H12A H -0.5146 0.3577 0.2769 0.052 Uiso 1 1 calc R . .
C21 C -0.1830(7) -0.0447(5) 0.3465(3) 0.0386(14) Uani 1 1 d . . .
H21A H -0.2785 0.0034 0.3318 0.046 Uiso 1 1 calc R . .
C22 C -0.1387(8) -0.0756(5) 0.4021(3) 0.0450(15) Uani 1 1 d . . .
H22A H -0.1995 -0.0541 0.4322 0.054 Uiso 1 1 calc R . .
C23 C 0.0121(8) -0.1444(5) 0.4070(3) 0.0498(17) Uani 1 1 d . . .
H23A H 0.0743 -0.1762 0.4407 0.060 Uiso 1 1 calc R . .
C24 C 0.0535(8) -0.1570(5) 0.3515(3) 0.0548(19) Uani 1 1 d . . .
H24A H 0.1479 -0.2008 0.3415 0.066 Uiso 1 1 calc R . .
C25 C -0.0652(8) -0.0954(5) 0.3146(3) 0.0425(15) Uani 1 1 d . . .
H25A H -0.0671 -0.0884 0.2750 0.051 Uiso 1 1 calc R . .
C26 C 0.3488(7) 0.1588(5) 0.3927(3) 0.0465(16) Uani 1 1 d . . .
H26A H 0.3374 0.2396 0.3864 0.056 Uiso 1 1 calc R . .
C27 C 0.3389(7) 0.1004(6) 0.4436(3) 0.0507(17) Uani 1 1 d . . .
H27A H 0.3230 0.1356 0.4784 0.061 Uiso 1 1 calc R . .
C28 C 0.3561(8) -0.0159(6) 0.4349(3) 0.0499(17) Uani 1 1 d . . .
H28A H 0.3512 -0.0750 0.4621 0.060 Uiso 1 1 calc R . .
C29 C 0.3824(7) -0.0324(5) 0.3785(3) 0.0448(15) Uani 1 1 d . . .
H29A H 0.3997 -0.1041 0.3609 0.054 Uiso 1 1 calc R . .
C30 C 0.3783(6) 0.0761(6) 0.3536(3) 0.0438(16) Uani 1 1 d . . .
H30A H 0.3933 0.0911 0.3156 0.053 Uiso 1 1 calc R . .
C31 C -0.5264(17) 0.4407(10) 0.4913(5) 0.049(3) Uiso 0.50 1 d P . .
H31A H -0.4303 0.4036 0.4749 0.059 Uiso 0.50 1 calc PR . .
H31B H -0.6297 0.4443 0.4614 0.059 Uiso 0.50 1 calc PR . .
Cl1 Cl -0.5781(7) 0.3535(4) 0.54807(17) 0.0849(14) Uani 0.50 1 d P . .

loop_
_atom_site_aniso_label
_atom_site_aniso_U_11
_atom_site_aniso_U_22
_atom_site_aniso_U_33
_atom_site_aniso_U_23
_atom_site_aniso_U_13
_atom_site_aniso_U_12
Ti1 0.0234(5) 0.0249(5) 0.0394(6) -0.0013(4) 0.0045(4) -0.0028(4)
O1 0.038(2) 0.032(2) 0.044(2) -0.0012(17) 0.0110(18) -0.0051(16)
O2 0.058(3) 0.043(2) 0.046(3) 0.0054(19) 0.025(2) 0.003(2)
S1 0.0398(8) 0.0327(8) 0.0401(9) 0.0038(6) 0.0150(7) 0.0003(6)
C1 0.045(3) 0.034(3) 0.043(4) -0.001(3) 0.012(3) 0.001(3)
C2 0.026(3) 0.031(3) 0.046(4) -0.002(3) 0.013(3) 0.003(2)
C3 0.035(3) 0.039(3) 0.057(4) 0.008(3) 0.016(3) 0.008(3)
C4 0.063(4) 0.029(3) 0.056(4) 0.001(3) 0.015(3) -0.003(3)
C5 0.104(6) 0.043(4) 0.055(5) -0.014(3) 0.012(4) -0.022(4)
C6 0.096(6) 0.038(4) 0.048(4) 0.000(3) 0.012(4) -0.013(4)
C7 0.028(3) 0.031(3) 0.037(3) 0.006(2) 0.005(2) 0.001(2)
C8 0.026(3) 0.030(3) 0.034(3) 0.009(2) 0.003(2) -0.002(2)
S8 0.0235(7) 0.0329(8) 0.0377(8) -0.0028(6) 0.0041(6) 0.0012(5)
C9 0.041(3) 0.037(3) 0.038(3) -0.006(3) 0.003(3) -0.005(3)
C10 0.037(3) 0.044(3) 0.040(4) 0.006(3) -0.004(3) -0.009(3)
C11 0.033(3) 0.041(3) 0.052(4) 0.014(3) -0.003(3) -0.002(3)
C12 0.031(3) 0.038(3) 0.060(4) 0.015(3) 0.003(3) 0.004(3)
C21 0.032(3) 0.033(3) 0.051(4) 0.001(3) 0.005(3) -0.013(2)
C22 0.038(3) 0.043(3) 0.055(4) -0.002(3) 0.010(3) -0.020(3)
C23 0.046(4) 0.025(3) 0.073(5) 0.007(3) -0.005(3) -0.015(3)
C24 0.036(3) 0.033(3) 0.096(6) -0.017(4) 0.011(4) -0.005(3)
C25 0.044(3) 0.044(3) 0.040(4) -0.018(3) 0.006(3) -0.022(3)
C26 0.032(3) 0.039(3) 0.066(5) 0.001(3) -0.003(3) -0.008(3)
C27 0.032(3) 0.068(5) 0.050(4) -0.012(3) -0.001(3) -0.007(3)
C28 0.033(3) 0.057(4) 0.056(4) 0.021(3) -0.007(3) -0.006(3)
C29 0.022(3) 0.038(3) 0.073(5) -0.003(3) 0.004(3) 0.004(2)
C30 0.018(3) 0.064(4) 0.049(4) 0.020(3) 0.002(3) -0.003(3)
Cl1 0.128(4) 0.070(3) 0.063(2) -0.0210(19) 0.037(2) 0.031(2)

loop_
_geom_bond_atom_site_label_1
_geom_bond_atom_site_label_2
_geom_bond_distance
_geom_bond_site_symmetry_2
_geom_bond_publ_flag
Ti1 O1 1.976(4) . ?
Ti1 C28 2.352(6) . ?
Ti1 C23 2.363(6) . ?
Ti1 C24 2.369(6) . ?
Ti1 C29 2.371(5) . ?
Ti1 C27 2.377(6) . ?
Ti1 C21 2.379(5) . ?
Ti1 C26 2.382(6) . ?
Ti1 C25 2.385(5) . ?
Ti1 C30 2.386(5) . ?
Ti1 C22 2.392(6) . ?
Ti1 S8 2.4240(17) . ?
O1 S1 1.575(4) . ?
O2 S1 1.475(4) . ?
S1 C1 1.815(6) . ?
C1 C6 1.369(9) . ?
C1 C2 1.382(8) . ?
C2 C3 1.413(8) . ?
C2 C7 1.481(8) . ?
C3 C4 1.362(9) . ?
C3 H3A 0.9500 . ?
C4 C5 1.360(9) . ?
C4 H4A 0.9500 . ?
C5 C6 1.390(9) . ?
C5 H5A 0.9500 . ?
C6 H6A 0.9500 . ?
C7 C12 1.402(7) . ?
C7 C8 1.404(7) . ?
C8 C9 1.403(8) . ?
C8 S8 1.783(5) . ?
C9 C10 1.395(8) . ?
C9 H9A 0.9500 . ?
C10 C11 1.372(9) . ?
C10 H10A 0.9500 . ?
C11 C12 1.362(9) . ?
C11 H11A 0.9500 . ?
C12 H12A 0.9500 . ?
C21 C22 1.371(8) . ?
C21 C25 1.403(8) . ?
C21 H21A 0.9500 . ?
C22 C23 1.404(9) . ?
C22 H22A 0.9500 . ?
C23 C24 1.419(10) . ?
C23 H23A 0.9500 . ?
C24 C25 1.374(9) . ?
C24 H24A 0.9500 . ?
C25 H25A 0.9500 . ?
C26 C30 1.383(9) . ?
C26 C27 1.406(9) . ?
C26 H26A 0.9500 . ?
C27 C28 1.373(9) . ?
C27 H27A 0.9500 . ?
C28 C29 1.407(9) . ?
C28 H28A 0.9500 . ?
C29 C30 1.390(8) . ?
C29 H29A 0.9500 . ?
C30 H30A 0.9500 . ?
C31 C31 1.48(2) 3_466 ?
C31 Cl1 1.787(13) . ?
C31 H31A 0.9900 . ?
C31 H31B 0.9900 . ?
